data_4102954
loop_
_publ_author_name
'Maryll E. Geherty'
'Robert D. Dura'
'Scott G. Nelson'

_publ_section_title
;
 Catalytic Asymmetric Claisen Rearrangement of Unactivated Allyl Vinyl
 Ethers
;
_journal_name_full 'Journal of the American Chemical Society'
_journal_page_first 11875
_journal_page_last 11877
_journal_paper_doi 10.1021/ja1039314
_journal_volume 132
_journal_year 2010
_chemical_absolute_configuration ad
_chemical_formula_sum 'C20 H22 Br N O'
_chemical_formula_weight 372.30
_chemical_name_systematic
; 
 ? 
;
_space_group_IT_number 19
_symmetry_cell_setting orthorhombic
_symmetry_space_group_name_Hall 'P 2ac 2ab'
_symmetry_space_group_name_H-M 'P 21 21 21'
_atom_sites_solution_hydrogens geom
_atom_sites_solution_primary direct
_atom_sites_solution_secondary difmap
_audit_creation_method SHELXL-97
_cell_angle_alpha 90.00
_cell_angle_beta 90.00
_cell_angle_gamma 90.00
_cell_formula_units_Z 4
_cell_length_a 5.0268(12)
_cell_length_b 15.831(4)
_cell_length_c 22.862(6)
_cell_measurement_reflns_used 1230
_cell_measurement_temperature 203(2)
_cell_measurement_theta_max 17.755
_cell_measurement_theta_min 2.196
_cell_volume 1819.3(8)
_computing_cell_refinement 'Bruker SMART'
_computing_data_collection 'Bruker SMART'
_computing_data_reduction 'Bruker SAINT'
_computing_molecular_graphics 'Bruker SHELXTL'
_computing_publication_material 'Bruker SHELXTL'
_computing_structure_refinement 'SHELXL-97 (Sheldrick, 1997)'
_computing_structure_solution 'SHELXS-97 (Sheldrick, 1990)'
_diffrn_ambient_temperature 203(2)
_diffrn_measured_fraction_theta_full 1.000
_diffrn_measured_fraction_theta_max 1.000
_diffrn_measurement_device_type 'Smart Apex CCD'
_diffrn_radiation_monochromator graphite
_diffrn_radiation_source 'fine-focus sealed tube'
_diffrn_radiation_type MoK\a
_diffrn_radiation_wavelength 0.71073
_diffrn_reflns_av_R_equivalents 0.1035
_diffrn_reflns_av_sigmaI/netI 0.0903
_diffrn_reflns_limit_h_max 5
_diffrn_reflns_limit_h_min -5
_diffrn_reflns_limit_k_max 18
_diffrn_reflns_limit_k_min -18
_diffrn_reflns_limit_l_max 27
_diffrn_reflns_limit_l_min -27
_diffrn_reflns_number 14271
_diffrn_reflns_theta_full 24.99
_diffrn_reflns_theta_max 24.99
_diffrn_reflns_theta_min 1.56
_exptl_absorpt_coefficient_mu 2.264
_exptl_absorpt_correction_T_max 0.9690
_exptl_absorpt_correction_T_min 0.5906
_exptl_absorpt_correction_type multi-scan
_exptl_absorpt_process_details 'Bruker sadabs'
_exptl_crystal_colour colorless
_exptl_crystal_density_diffrn 1.359
_exptl_crystal_density_method 'not measured'
_exptl_crystal_description needle
_exptl_crystal_F_000 768
_exptl_crystal_size_max 0.26
_exptl_crystal_size_mid 0.05
_exptl_crystal_size_min 0.01
_refine_diff_density_max 0.705
_refine_diff_density_min -0.269
_refine_diff_density_rms 0.070
_refine_ls_abs_structure_details 'Flack H D (1983), Acta Cryst. A39, 876-881'
_refine_ls_abs_structure_Flack 0.03(2)
_refine_ls_extinction_method none
_refine_ls_goodness_of_fit_ref 0.922
_refine_ls_hydrogen_treatment mixed
_refine_ls_matrix_type full
_refine_ls_number_parameters 249
_refine_ls_number_reflns 3185
_refine_ls_number_restraints 17
_refine_ls_restrained_S_all 0.921
_refine_ls_R_factor_all 0.1140
_refine_ls_R_factor_gt 0.0618
_refine_ls_shift/su_max 0.001
_refine_ls_shift/su_mean 0.000
_refine_ls_structure_factor_coef Fsqd
_refine_ls_weighting_details 'calc w=1/[\s^2^(Fo^2^)+(0.0780P)^2^+0.0000P] where P=(Fo^2^+2Fc^2^)/3'
_refine_ls_weighting_scheme calc
_refine_ls_wR_factor_gt 0.1292
_refine_ls_wR_factor_ref 0.1474
_reflns_number_gt 1938
_reflns_number_total 3185
_reflns_threshold_expression >2sigma(I)
_cod_data_source_file ja1039314_si_003.cif
_cod_data_source_block mgn114s
_cod_original_cell_volume 1819.4(8)
_cod_database_code 4102954

loop_
_symmetry_equiv_pos_as_xyz
'x, y, z'
'-x+1/2, -y, z+1/2'
'-x, y+1/2, -z+1/2'
'x+1/2, -y+1/2, -z'

loop_
_atom_site_label
_atom_site_type_symbol
_atom_site_fract_x
_atom_site_fract_y
_atom_site_fract_z
_atom_site_U_iso_or_equiv
_atom_site_adp_type
_atom_site_occupancy
_atom_site_symmetry_multiplicity
_atom_site_calc_flag
_atom_site_refinement_flags
_atom_site_disorder_assembly
_atom_site_disorder_group
Br Br 0.21206(16) 0.66560(5) 0.60104(4) 0.0742(3) Uani 1 1 d . . .
O O -0.2440(8) 1.0844(3) 0.65302(17) 0.0518(11) Uani 1 1 d . . .
N N 0.1868(10) 1.0738(3) 0.67756(19) 0.0402(12) Uani 1 1 d . . .
H0A H 0.3496 1.0753 0.6647 0.048 Uiso 1 1 calc R . .
C3 C 0.2697(18) 0.7995(4) 0.7889(3) 0.069(2) Uani 1 1 d D . .
H3 H 0.262(14) 0.7409(10) 0.797(2) 0.056(18) Uiso 1 1 d D . .
C6 C 0.1847(11) 0.9675(4) 0.7550(2) 0.0409(15) Uani 1 1 d D . .
C1' C 0.160(3) 0.9471(6) 0.8132(6) 0.064(4) Uani 0.50 1 d PD A 1
H1'A H 0.1185 0.9880 0.8416 0.077 Uiso 0.50 1 calc PR A 1
C2' C 0.201(3) 0.8629(5) 0.8281(4) 0.072(5) Uani 0.50 1 d PD A 1
H2'A H 0.1798 0.8477 0.8676 0.086 Uiso 0.50 1 calc PR A 1
C4' C 0.285(3) 0.8255(6) 0.7309(3) 0.053(3) Uani 0.50 1 d PD A 1
H4'A H 0.3103 0.7840 0.7020 0.064 Uiso 0.50 1 calc PR A 1
C5' C 0.264(3) 0.9092(5) 0.7131(4) 0.043(3) Uani 0.50 1 d PD A 1
H5'A H 0.3020 0.9255 0.6745 0.051 Uiso 0.50 1 calc PR A 1
C1" C -0.010(3) 0.9102(8) 0.7770(5) 0.056(4) Uani 0.50 1 d PD A 2
H1"A H -0.1827 0.9327 0.7790 0.068 Uiso 0.50 1 calc PR A 2
C2" C 0.009(2) 0.8270(8) 0.7959(6) 0.084(5) Uani 0.50 1 d PD A 2
H2"A H -0.1314 0.7946 0.8111 0.101 Uiso 0.50 1 calc PR A 2
C4" C 0.475(2) 0.8418(6) 0.7604(7) 0.075(5) Uani 0.50 1 d PD A 2
H4"A H 0.6381 0.8156 0.7520 0.091 Uiso 0.50 1 calc PR A 2
C5" C 0.4228(17) 0.9252(7) 0.7452(6) 0.061(5) Uani 0.50 1 d PD A 2
H5"A H 0.5599 0.9554 0.7266 0.073 Uiso 0.50 1 calc PR A 2
C7 C 0.1434(12) 1.0584(4) 0.7398(3) 0.0453(16) Uani 1 1 d . A .
H7A H -0.0447 1.0721 0.7484 0.054 Uiso 1 1 calc R . .
C8 C -0.0087(12) 1.0855(4) 0.6399(3) 0.0387(15) Uani 1 1 d . . .
C9 C 0.0715(14) 1.0988(4) 0.5756(3) 0.0458(17) Uani 1 1 d . . .
H9A H 0.2660 1.0903 0.5722 0.055 Uiso 1 1 calc R . .
C10 C -0.0675(13) 1.0342(4) 0.5366(3) 0.0467(17) Uani 1 1 d . . .
H10A H -0.2611 1.0407 0.5433 0.056 Uiso 1 1 calc R . .
C11 C -0.1416(15) 0.9004(5) 0.5926(4) 0.078(3) Uani 1 1 d . . .
H11A H -0.2903 0.9264 0.6098 0.093 Uiso 1 1 calc R . .
C12 C -0.0793(15) 0.8183(4) 0.6088(4) 0.077(2) Uani 1 1 d . . .
H12A H -0.1806 0.7902 0.6373 0.092 Uiso 1 1 calc R . .
C13 C 0.1292(14) 0.7793(4) 0.5829(3) 0.0503(19) Uani 1 1 d . . .
C14 C 0.2709(16) 0.8202(5) 0.5429(3) 0.066(2) Uani 1 1 d . . .
H14A H 0.4136 0.7928 0.5243 0.079 Uiso 1 1 calc R . .
C15 C 0.2099(18) 0.9035(5) 0.5281(3) 0.066(2) Uani 1 1 d . . .
H15A H 0.3155 0.9316 0.5003 0.079 Uiso 1 1 calc R . .
C16 C 0.0027(12) 0.9450(4) 0.5528(3) 0.0411(16) Uani 1 1 d . . .
C17 C 0.3137(17) 1.1166(4) 0.7763(3) 0.064(2) Uani 1 1 d . . .
H17A H 0.2787 1.1747 0.7653 0.096 Uiso 1 1 calc R A .
H17B H 0.4999 1.1038 0.7696 0.096 Uiso 1 1 calc R . .
H17C H 0.2719 1.1087 0.8173 0.096 Uiso 1 1 calc R . .
C19 C -0.0174(16) 1.0532(5) 0.4728(3) 0.063(2) Uani 1 1 d . . .
H19A H 0.1610 1.0524 0.4606 0.076 Uiso 1 1 calc R . .
C20 C -0.190(2) 1.0703(5) 0.4339(4) 0.100(3) Uani 1 1 d . . .
H20A H -0.3717 1.0720 0.4438 0.120 Uiso 1 1 calc R . .
H20B H -0.1364 1.0812 0.3952 0.120 Uiso 1 1 calc R . .
C18 C 0.0099(17) 1.1899(4) 0.5612(3) 0.066(2) Uani 1 1 d . . .
H18A H 0.0587 1.2013 0.5209 0.099 Uiso 1 1 calc R . .
H18B H 0.1103 1.2266 0.5870 0.099 Uiso 1 1 calc R . .
H18C H -0.1788 1.2001 0.5664 0.099 Uiso 1 1 calc R . .

loop_
_atom_site_aniso_label
_atom_site_aniso_U_11
_atom_site_aniso_U_22
_atom_site_aniso_U_33
_atom_site_aniso_U_23
_atom_site_aniso_U_13
_atom_site_aniso_U_12
Br 0.0817(6) 0.0560(4) 0.0850(6) 0.0041(4) -0.0122(5) 0.0108(4)
O 0.029(3) 0.076(3) 0.050(3) 0.002(2) 0.003(2) 0.004(2)
N 0.025(3) 0.060(3) 0.036(3) 0.000(2) 0.007(2) 0.000(3)
C3 0.111(7) 0.043(4) 0.054(5) 0.009(4) -0.002(6) -0.013(5)
C6 0.025(3) 0.058(4) 0.040(4) -0.002(3) 0.007(3) -0.007(3)
C1' 0.102(13) 0.061(9) 0.030(8) 0.002(7) 0.018(8) -0.001(9)
C2' 0.115(14) 0.050(8) 0.051(9) 0.020(7) 0.045(10) -0.012(10)
C4' 0.055(9) 0.042(8) 0.063(9) -0.024(7) 0.001(8) -0.005(8)
C5' 0.046(8) 0.049(8) 0.034(7) -0.005(6) -0.016(7) -0.021(7)
C1" 0.043(8) 0.089(12) 0.037(9) 0.006(8) -0.007(7) -0.014(9)
C2" 0.103(15) 0.069(12) 0.080(13) -0.011(11) 0.016(11) -0.003(12)
C4" 0.084(12) 0.056(10) 0.086(13) -0.012(10) 0.027(11) 0.005(11)
C5" 0.086(13) 0.036(9) 0.059(11) 0.006(8) 0.026(10) -0.012(9)
C7 0.032(4) 0.064(4) 0.041(4) 0.002(3) 0.003(3) 0.005(3)
C8 0.026(4) 0.040(4) 0.050(4) -0.002(3) 0.000(3) 0.005(3)
C9 0.039(4) 0.051(4) 0.048(4) 0.011(3) 0.007(3) 0.003(3)
C10 0.047(4) 0.059(4) 0.034(4) 0.010(3) 0.000(3) -0.001(4)
C11 0.070(5) 0.068(5) 0.095(7) 0.026(5) 0.039(5) 0.020(4)
C12 0.079(5) 0.053(5) 0.099(7) 0.032(5) 0.036(5) 0.005(4)
C13 0.058(5) 0.051(4) 0.042(4) -0.014(3) -0.011(3) 0.002(4)
C14 0.067(5) 0.076(5) 0.056(4) 0.003(4) 0.027(4) 0.022(5)
C15 0.071(5) 0.064(5) 0.063(5) 0.016(4) 0.025(5) 0.008(5)
C16 0.038(4) 0.046(4) 0.039(4) -0.006(3) -0.001(3) -0.008(3)
C17 0.074(5) 0.063(4) 0.055(4) -0.021(3) -0.009(4) 0.013(4)
C19 0.062(5) 0.079(5) 0.049(5) 0.013(4) -0.002(4) 0.009(4)
C20 0.118(8) 0.119(8) 0.063(6) 0.038(5) -0.029(6) -0.018(7)
C18 0.090(6) 0.056(5) 0.052(5) 0.012(3) 0.016(4) -0.006(4)

loop_
_atom_type_symbol
_atom_type_description
_atom_type_scat_dispersion_real
_atom_type_scat_dispersion_imag
_atom_type_scat_source
C C 0.0033 0.0016 'International Tables Vol C Tables 4.2.6.8 and 6.1.1.4'
H H 0.0000 0.0000 'International Tables Vol C Tables 4.2.6.8 and 6.1.1.4'
N N 0.0061 0.0033 'International Tables Vol C Tables 4.2.6.8 and 6.1.1.4'
O O 0.0106 0.0060 'International Tables Vol C Tables 4.2.6.8 and 6.1.1.4'
Br Br -0.2901 2.4595 'International Tables Vol C Tables 4.2.6.8 and 6.1.1.4'

loop_
_geom_angle_atom_site_label_1
_geom_angle_atom_site_label_2
_geom_angle_atom_site_label_3
_geom_angle
C8 N C7 123.2(5)
C8 N H0A 118.4
C7 N H0A 118.4
C4' C3 C2" 94.0(9)
C4' C3 C4" 51.0(8)
C2" C3 C4" 127.0(9)
C4' C3 C2' 114.6(8)
C2" C3 C2' 57.5(8)
C4" C3 C2' 98.0(8)
C4' C3 H3 118(3)
C2" C3 H3 104(5)
C4" C3 H3 126(4)
C2' C3 H3 125(3)
C1' C6 C5' 122.4(8)
C1' C6 C5" 96.9(9)
C5' C6 C5" 47.2(7)
C1' C6 C1" 56.5(7)
C5' C6 C1" 90.9(8)
C5" C6 C1" 109.9(8)
C1' C6 C7 116.1(6)
C5' C6 C7 121.3(6)
C5" C6 C7 123.1(6)
C1" C6 C7 126.8(7)
C6 C1' C2' 116.7(11)
C6 C1' H1'A 121.7
C2' C1' H1'A 121.7
C1' C2' C3 124.8(10)
C1' C2' H2'A 117.6
C3 C2' H2'A 117.6
C3 C4' C5' 123.8(8)
C3 C4' H4'A 118.1
C5' C4' H4'A 118.1
C6 C5' C4' 117.0(8)
C6 C5' H5'A 121.5
C4' C5' H5'A 121.5
C2" C1" C6 131.7(12)
C2" C1" H1"A 114.1
C6 C1" H1"A 114.1
C3 C2" C1" 109.0(11)
C3 C2" H2"A 125.5
C1" C2" H2"A 125.5
C3 C4" C5" 115.8(10)
C3 C4" H4"A 122.1
C5" C4" H4"A 122.1
C6 C5" C4" 125.4(10)
C6 C5" H5"A 117.3
C4" C5" H5"A 117.3
N C7 C6 111.5(5)
N C7 C17 110.6(5)
C6 C7 C17 112.4(5)
N C7 H7A 107.4
C6 C7 H7A 107.4
C17 C7 H7A 107.4
O C8 N 124.0(6)
O C8 C9 119.4(6)
N C8 C9 116.6(5)
C18 C9 C10 114.8(6)
C18 C9 C8 106.5(5)
C10 C9 C8 110.3(5)
C18 C9 H9A 108.4
C10 C9 H9A 108.4
C8 C9 H9A 108.4
C16 C10 C19 112.7(6)
C16 C10 C9 112.3(5)
C19 C10 C9 110.7(6)
C16 C10 H10A 106.9
C19 C10 H10A 106.9
C9 C10 H10A 106.9
C16 C11 C12 123.0(7)
C16 C11 H11A 118.5
C12 C11 H11A 118.5
C13 C12 C11 119.1(7)
C13 C12 H12A 120.5
C11 C12 H12A 120.5
C14 C13 C12 119.6(7)
C14 C13 Br 119.7(5)
C12 C13 Br 120.6(6)
C13 C14 C15 120.6(7)
C13 C14 H14A 119.7
C15 C14 H14A 119.7
C16 C15 C14 121.8(7)
C16 C15 H15A 119.1
C14 C15 H15A 119.1
C15 C16 C11 115.9(6)
C15 C16 C10 122.3(6)
C11 C16 C10 121.8(6)
C7 C17 H17A 109.5
C7 C17 H17B 109.5
H17A C17 H17B 109.5
C7 C17 H17C 109.5
H17A C17 H17C 109.5
H17B C17 H17C 109.5
C20 C19 C10 127.1(8)
C20 C19 H19A 116.4
C10 C19 H19A 116.4
C19 C20 H20A 120.0
C19 C20 H20B 120.0
H20A C20 H20B 120.0
C9 C18 H18A 109.5
C9 C18 H18B 109.5
H18A C18 H18B 109.5
C9 C18 H18C 109.5
H18A C18 H18C 109.5
H18B C18 H18C 109.5

loop_
_geom_bond_atom_site_label_1
_geom_bond_atom_site_label_2
_geom_bond_distance
Br C13 1.894(7)
O C8 1.220(7)
N C8 1.320(7)
N C7 1.461(7)
N H0A 0.8700
C3 C4' 1.3893(11)
C3 C2" 1.3895(11)
C3 C4" 1.3900(11)
C3 C2' 1.3903(11)
C3 H3 0.947(10)
C6 C1' 1.375(13)
C6 C5' 1.3894(11)
C6 C5" 1.3901(11)
C6 C1" 1.427(14)
C6 C7 1.494(9)
C1' C2' 1.3900(11)
C1' H1'A 0.9400
C2' H2'A 0.9400
C4' C5' 1.3896(11)
C4' H4'A 0.9400
C5' H5'A 0.9400
C1" C2" 1.3897(11)
C1" H1"A 0.9400
C2" H2"A 0.9400
C4" C5" 1.3900(11)
C4" H4"A 0.9400
C5" H5"A 0.9400
C7 C17 1.509(9)
C7 H7A 0.9900
C8 C9 1.539(8)
C9 C18 1.511(9)
C9 C10 1.526(9)
C9 H9A 0.9900
C10 C16 1.501(9)
C10 C19 1.510(9)
C10 H10A 0.9900
C11 C16 1.361(9)
C11 C12 1.388(10)
C11 H11A 0.9400
C12 C13 1.352(9)
C12 H12A 0.9400
C13 C14 1.329(9)
C14 C15 1.395(10)
C14 H14A 0.9400
C15 C16 1.354(10)
C15 H15A 0.9400
C17 H17A 0.9700
C17 H17B 0.9700
C17 H17C 0.9700
C19 C20 1.274(10)
C19 H19A 0.9400
C20 H20A 0.9400
C20 H20B 0.9400
C18 H18A 0.9700
C18 H18B 0.9700
C18 H18C 0.9700
